data_2008360
loop_
_publ_author_name
'Reinoso, Santiago'
'Vitoria, Pablo '
'Ugalde, Maria'
'Guti\'errez-Zorrilla, Juan M.'
'Luque, Antonio'
'Rom\'an, Pascual'

_publ_section_title
;
 <i>tert</i>-Butylammonium hydrogen phenyl phosphate
;
_journal_issue 4
_journal_name_full 'Acta Crystallographica Section C'
_journal_page_first 683
_journal_page_last 685
_journal_paper_doi 10.1107/S0108270198016734
_journal_volume 55
_journal_year 1999
_chemical_formula_moiety 'C4 H12 N +,C6 H6 P O4 -'
_chemical_formula_sum 'C10 H18 N O4 P'
_chemical_formula_weight 247.23
_chemical_name_systematic
;
t-butylammonium hydrogenphenylphosphate
;
_space_group_IT_number 14
_symmetry_cell_setting monoclinic
_symmetry_space_group_name_Hall '-P 2yn'
_symmetry_space_group_name_H-M 'P 1 21/n 1'
_audit_creation_method SHELXL
_cell_angle_alpha 90
_cell_angle_beta 97.505(10)
_cell_angle_gamma 90
_cell_formula_units_Z 4
_cell_length_a 13.271(2)
_cell_length_b 6.674(2)
_cell_length_c 14.7900(10)
_cell_measurement_reflns_used 25
_cell_measurement_temperature 293(2)
_cell_measurement_theta_max 12.28
_cell_measurement_theta_min 7.37
_cell_volume 1298.7(4)
_computing_cell_refinement 'local programs'
_computing_data_collection 'CAD-4 Software (de Boer & Duisenberg, 1984; Enraf-Nonius, 1989)'
_computing_data_reduction 'XRAY76 (Stewart et al., 1976)'
_computing_molecular_graphics 'PLATON (Spek, 1990)'
_computing_publication_material PLATON
_computing_structure_refinement XRAY76
_computing_structure_solution 'DIRDIF92 (Beurskens et al., 1992)'
_diffrn_ambient_temperature 293(2)
_diffrn_measurement_device_type 'Enraf Nonius CAD-4'
_diffrn_measurement_method '\w/2\q mode'
_diffrn_radiation_monochromator graphite
_diffrn_radiation_source 'X-ray tube'
_diffrn_radiation_type MoK\a
_diffrn_radiation_wavelength 0.71069
_diffrn_reflns_av_R_equivalents 0.009
_diffrn_reflns_limit_h_max 18
_diffrn_reflns_limit_h_min 0
_diffrn_reflns_limit_k_max 9
_diffrn_reflns_limit_k_min 0
_diffrn_reflns_limit_l_max 20
_diffrn_reflns_limit_l_min -20
_diffrn_reflns_number 4392
_diffrn_reflns_theta_max 30
_diffrn_reflns_theta_min 1
_diffrn_standards_decay_% <2
_diffrn_standards_interval_time 60
_diffrn_standards_number 3
_exptl_absorpt_coefficient_mu 0.21
_exptl_absorpt_correction_type none
_exptl_crystal_colour colourless
_exptl_crystal_density_diffrn 1.265
_exptl_crystal_density_method 'not measured'
_exptl_crystal_description prismatic
_exptl_crystal_F_000 528
_exptl_crystal_size_max 0.78
_exptl_crystal_size_mid 0.40
_exptl_crystal_size_min 0.30
_refine_diff_density_max 0.54
_refine_diff_density_min -0.07
_refine_ls_extinction_method none
_refine_ls_goodness_of_fit_ref 3.11
_refine_ls_hydrogen_treatment refall
_refine_ls_matrix_type full
_refine_ls_number_parameters 217
_refine_ls_number_reflns 2795
_refine_ls_number_restraints 0
_refine_ls_R_factor_obs 0.037
_refine_ls_shift/esd_mean 0.0006
_refine_ls_shift/su_max 0.002
_refine_ls_structure_factor_coef F
_refine_ls_weighting_details 'w = k/[(a +bF~o~)^2^][c + d(sin\q)/\l] (PESOS; Martinez-Ripoll & Cano, 1975)'
_refine_ls_weighting_scheme calc
_refine_ls_wR_factor_all 0.053
_refine_ls_wR_factor_obs 0.043
_reflns_number_observed 2795
_reflns_number_total 4093
_reflns_observed_criterion I>3\s(I)
_cod_data_source_file gd1010.cif
_cod_data_source_block phpo3
_cod_original_sg_symbol_H-M 'P 21/n'
_cod_original_formula_sum ' C10 H18 N1 O4 P1'
_cod_database_code 2008360

loop_
_symmetry_equiv_pos_as_xyz
x,y,z
1/2-x,1/2+y,1/2-z
-x,-y,-z
1/2+x,1/2-y,1/2+z

loop_
_atom_site_aniso_label
_atom_site_aniso_U_11
_atom_site_aniso_U_22
_atom_site_aniso_U_33
_atom_site_aniso_U_12
_atom_site_aniso_U_13
_atom_site_aniso_U_23
P1 0.0388(2) 0.02090(10) 0.0317(2) 0.00030(10) -0.00570(10) 0.00060(10)
O1 0.0553(6) 0.0280(4) 0.0373(4) -0.0038(4) -0.0108(4) 0.0058(3)
O2 0.0451(5) 0.0306(4) 0.0383(4) -0.0029(3) -0.0094(4) 0.0005(3)
O3 0.0498(5) 0.0234(4) 0.0396(4) 0.0062(3) -0.0082(4) -0.0019(3)
O4 0.0473(5) 0.0233(4) 0.0555(5) -0.0033(4) 0.0080(4) -0.0039(4)
C1 0.0372(6) 0.0284(5) 0.0436(6) 0.0005(4) -0.0023(5) -0.0030(5)
C2 0.0597(9) 0.0418(7) 0.0685(10) -0.0014(7) 0.0184(8) 0.0012(7)
C3 0.0890(14) 0.0645(12) 0.0795(13) 0.0053(10) 0.0403(12) -0.0064(10)
C4 0.0894(14) 0.0515(10) 0.0851(14) 0.0113(9) 0.0254(11) -0.0213(9)
C5 0.0728(10) 0.0306(6) 0.0730(11) 0.0047(7) 0.0072(8) -0.0090(7)
C6 0.0525(7) 0.0274(5) 0.0508(7) 0.0007(5) 0.0023(6) -0.0014(5)
N11 0.0428(5) 0.0268(5) 0.0349(5) 0.0010(4) -0.0054(4) 0.0011(4)
C12 0.0456(6) 0.0389(6) 0.0399(6) -0.0047(5) 0.0002(5) -0.0001(5)
C13 0.0689(10) 0.0728(11) 0.0367(7) -0.0194(9) 0.0018(7) -0.0058(7)
C14 0.0556(9) 0.0520(9) 0.0777(12) 0.0109(8) 0.0088(8) -0.0056(8)
C15 0.0610(10) 0.0485(8) 0.0638(10) -0.0186(8) -0.0013(8) 0.0092(7)

loop_
_atom_site_label
_atom_site_fract_x
_atom_site_fract_y
_atom_site_fract_z
_atom_site_U_iso_or_equiv
_atom_site_thermal_displace_type
_atom_site_occupancy
P1 -0.07259(2) 0.38085(4) 0.38094(2) 0.03140(10) Uani 1.000
O1 -0.04752(8) 0.25010(14) 0.46841(7) 0.0417(3) Uani 1.000
O2 -0.15939(8) 0.28398(14) 0.32274(6) 0.0393(3) Uani 1.000
O3 -0.08191(8) 0.59844(13) 0.40343(6) 0.0388(3) Uani 1.000
O4 0.02763(8) 0.37482(13) 0.33005(7) 0.0419(3) Uani 1.000
C1 0.06099(10) 0.21074(18) 0.28530(9) 0.0371(3) Uani 1.000
C2 0.11620(14) 0.2524(3) 0.21483(14) 0.0558(5) Uani 1.000
C3 0.1533(2) 0.0954(4) 0.16757(18) 0.0751(8) Uani 1.000
C4 0.1358(2) -0.0998(3) 0.19132(18) 0.0741(7) Uani 1.000
C5 0.08108(16) -0.1399(2) 0.26158(14) 0.0590(5) Uani 1.000
C6 0.04273(12) 0.01470(19) 0.30978(11) 0.0440(4) Uani 1.000
N11 0.23212(9) 0.11103(16) 0.65337(7) 0.0358(3) Uani 1.000
C12 0.30347(11) 0.1095(2) 0.58217(9) 0.0419(3) Uani 1.000
C13 0.24016(16) 0.0633(3) 0.49106(11) 0.0599(5) Uani 1.000
C14 0.38263(15) -0.0521(3) 0.60936(16) 0.0618(6) Uani 1.000
C15 0.35128(16) 0.3171(3) 0.58199(14) 0.0586(5) Uani 1.000
H1 -0.009(2) 0.295(4) 0.508(2) 0.042(6) Uiso 1.000
H2 0.129(2) 0.391(4) 0.1999(18) 0.042(6) Uiso 1.000
H3 0.188(3) 0.121(6) 0.120(3) 0.071(10) Uiso 1.000
H4 0.166(3) -0.205(6) 0.158(2) 0.070(9) Uiso 1.000
H5 0.073(2) -0.277(4) 0.2819(18) 0.043(6) Uiso 1.000
H6 0.0045(18) -0.016(4) 0.3577(16) 0.031(5) Uiso 1.000
H111 0.2038(15) -0.012(3) 0.6557(13) 0.020(4) Uiso 1.000
H112 0.1792(16) 0.200(3) 0.6391(14) 0.023(4) Uiso 1.000
H113 0.2678(15) 0.144(3) 0.7070(14) 0.021(4) Uiso 1.000
H131 0.287(2) 0.046(5) 0.448(2) 0.048(7) Uiso 1.000
H132 0.204(2) -0.059(5) 0.4914(19) 0.047(7) Uiso 1.000
H133 0.189(3) 0.179(6) 0.476(2) 0.065(9) Uiso 1.000
H141 0.427(3) -0.056(5) 0.558(2) 0.063(8) Uiso 1.000
H142 0.422(2) -0.028(5) 0.674(2) 0.054(7) Uiso 1.000
H143 0.350(2) -0.186(5) 0.610(2) 0.057(8) Uiso 1.000
H151 0.300(2) 0.416(5) 0.565(2) 0.053(7) Uiso 1.000
H152 0.394(2) 0.328(5) 0.538(2) 0.056(8) Uiso 1.000
H153 0.387(2) 0.351(5) 0.640(2) 0.049(7) Uiso 1.000

loop_
_atom_type_symbol
_atom_type_description
_atom_type_scat_dispersion_real
_atom_type_scat_dispersion_imag
_atom_type_scat_source
P P 0.1023 0.0942 'International Tables Vol C Tables 4.2.6.8 and 6.1.1.4'
O O 0.0106 0.0060 'International Tables Vol C Tables 4.2.6.8 and 6.1.1.4'
N N 0.0061 0.0033 'International Tables Vol C Tables 4.2.6.8 and 6.1.1.4'
H H 0.0000 0.0000 'International Tables Vol C Tables 4.2.6.8 and 6.1.1.4'
C C 0.0033 0.0016 'International Tables Vol C Tables 4.2.6.8 and 6.1.1.4'

loop_
_geom_angle_atom_site_label_1
_geom_angle_atom_site_label_2
_geom_angle_atom_site_label_3
_geom_angle
_geom_angle_publ_flag
O1 P1 O2 107.52(5) no
O1 P1 O3 111.89(5) no
O1 P1 O4 105.88(6) yes
O2 P1 O3 117.91(6) yes
O2 P1 O4 109.98(6) yes
O3 P1 O4 103.00(5) yes
P1 O4 C1 125.37(8) yes
O4 C1 C2 115.94(13) no
O4 C1 C6 122.99(12) no
C2 C1 C6 121.05(14) no
C1 C2 C3 119.21(19) no
C2 C3 C4 120.3(2) no
C3 C4 C5 120.1(2) no
C4 C5 C6 120.71(15) no
C1 C6 C5 118.61(15) no
P1 O1 H1 117(2) no
C1 C2 H2 119.3(16) no
C3 C2 H2 121.4(16) no
C2 C3 H3 120(3) no
C4 C3 H3 120(3) no
C3 C4 H4 117(2) no
C5 C4 H4 122(2) no
C4 C5 H5 120.6(16) no
C6 C5 H5 118.5(16) no
C1 C6 H6 121.9(16) no
C5 C6 H6 119.5(16) no
N11 C12 C13 107.19(13) no
N11 C12 C14 107.18(12) no
N11 C12 C15 107.16(12) no
C13 C12 C14 111.84(14) no
C13 C12 C15 111.35(14) no
C14 C12 C15 111.80(14) no
C12 N11 H111 108.8(12) no
C12 N11 H112 112.0(13) no
C12 N11 H113 108.2(13) no
H111 N11 H112 106.6(18) no
H111 N11 H113 111.3(18) no
H112 N11 H113 110.0(18) no
C12 C13 H131 106.4(17) no
C12 C13 H132 113.0(17) no
C12 C13 H133 108.1(18) no
H131 C13 H132 106(3) no
H131 C13 H133 114(3) no
H132 C13 H133 109(3) no
C12 C14 H141 105.5(19) no
C12 C14 H142 112.3(17) no
C12 C14 H143 110.7(16) no
H141 C14 H142 115(3) no
H141 C14 H143 106(3) no
H142 C14 H143 107(2) no
C12 C15 H151 110.2(18) no
C12 C15 H152 112(2) no
C12 C15 H153 112(2) no
H151 C15 H152 104(3) no
H151 C15 H153 109(3) no
H152 C15 H153 110(2) no

loop_
_geom_bond_atom_site_label_1
_geom_bond_atom_site_label_2
_geom_bond_site_symmetry_1
_geom_bond_site_symmetry_2
_geom_bond_distance
_geom_bond_publ_flag
P1 O1 . . 1.5599(11) yes
P1 O2 . . 1.4923(11) yes
P1 O3 . . 1.4985(10) yes
P1 O4 . . 1.6120(12) yes
O4 C1 . . 1.3819(16) yes
C1 C2 . . 1.378(2) no
C1 C6 . . 1.3873(18) no
C2 C3 . . 1.385(3) no
C3 C4 . . 1.377(3) no
C4 C5 . . 1.370(3) no
C5 C6 . . 1.388(2) no
O1 H1 . . 0.78(3) no
C2 H2 . . 0.97(3) no
C3 H3 . . 0.91(4) no
C4 H4 . . 0.97(4) no
C5 H5 . . 0.97(3) no
C6 H6 . . 0.95(2) no
N11 C12 . . 1.5053(18) no
C12 C13 . . 1.523(2) no
C12 C14 . . 1.523(3) no
C12 C15 . . 1.524(2) no
N11 H111 . . 0.91(2) no
N11 H112 . . 0.92(2) no
N11 H113 . . 0.90(2) no
C13 H131 . . 0.95(3) no
C13 H132 . . 0.95(3) no
C13 H133 . . 1.03(4) no
C14 H141 . . 1.02(3) no
C14 H142 . . 1.04(3) no
C14 H143 . . 0.99(3) no
C15 H151 . . 0.96(3) no
C15 H152 . . 0.92(3) no
C15 H153 . . 0.95(3) no

loop_
_geom_hbond_atom_site_label_D
_geom_hbond_atom_site_label_H
_geom_hbond_atom_site_label_A
_geom_hbond_site_symmetry_A
_geom_hbond_distance_DH
_geom_hbond_distance_HA
_geom_hbond_distance_DA
_geom_hbond_angle_DHA
_geom_hbond_publ_flag
O1 H1 O3 3_566 0.78(3) 1.81(3) 2.5912(16) 178(3) yes
N11 H111 O2 3_556 0.91(2) 1.95(2) 2.8453(17) 171(2) yes
N11 H112 O3 3_566 0.92(2) 1.91(2) 2.8287(17) 171(2) yes
N11 H113 O2 4_555 0.90(2) 1.91(2) 2.8101(16) 179(2) yes

loop_
_geom_torsion_atom_site_label_1
_geom_torsion_atom_site_label_2
_geom_torsion_atom_site_label_3
_geom_torsion_atom_site_label_4
_geom_torsion
_geom_torsion_publ_flag
O1 P1 O4 C1 71.30(11) no
O2 P1 O4 C1 -44.57(12) no
O3 P1 O4 C1 -171.09(10) no
P1 O4 C1 C2 151.97(12) no
P1 O4 C1 C6 -29.30(19) no
O4 C1 C2 C3 179.17(18) no
C6 C1 C2 C3 0.4(3) no
O4 C1 C6 C5 -178.83(15) no
C2 C1 C6 C5 -0.2(3) no
C1 C2 C3 C4 -0.5(3) no
C2 C3 C4 C5 0.3(4) no
C3 C4 C5 C6 -0.1(4) no
C4 C5 C6 C1 0.0(2) no

loop_
_cod_related_entry_id
_cod_related_entry_database
_cod_related_entry_code
1 ChemSpider 21105704
